data_7058621
loop_
_publ_author_name
'Sonsona, Isaac G.'
'Marqu\'es-L\'opez, Eugenia'
'Gimeno, M. Concepci\'on'
'Herrera, Raquel P.'

_publ_section_title
;
 First aromatic amine organocatalysed activation of \a,\b-unsaturated
 ketones
;
_journal_issue 31
_journal_name_full 'New Journal of Chemistry'
_journal_page_first 12233
_journal_paper_doi 10.1039/C9NJ02392E
_journal_volume 43
_journal_year 2019
_chemical_absolute_configuration R
_chemical_formula_sum 'C19 H15 Br O4'
_chemical_formula_weight 387.22
_space_group_crystal_system orthorhombic
_space_group_IT_number 19
_space_group_name_Hall 'P 2ac 2ab'
_space_group_name_H-M_alt 'P 21 21 21'
_symmetry_space_group_name_Hall 'P 2ac 2ab'
_symmetry_space_group_name_H-M 'P 21 21 21'
_atom_sites_solution_hydrogens geom
_atom_sites_solution_primary direct
_audit_creation_method SHELXL-2016/6
_audit_update_record
;
2019-04-30 deposited with the CCDC.    2019-06-14 downloaded from the CCDC.
;
_cell_angle_alpha 90
_cell_angle_beta 90
_cell_angle_gamma 90
_cell_formula_units_Z 4
_cell_length_a 10.3451(14)
_cell_length_b 10.5215(14)
_cell_length_c 14.8306(19)
_cell_measurement_reflns_used 4264
_cell_measurement_temperature 373(2)
_cell_measurement_theta_max 28.22
_cell_measurement_theta_min 4.37
_cell_volume 1614.3(4)
_computing_cell_refinement SAINT+
_computing_data_collection SMART
_computing_data_reduction SAINT+
_computing_structure_refinement 'SHELXL-2016/6 (Sheldrick, 2016)'
_computing_structure_solution SHELXS
_diffrn_ambient_temperature 373(2)
_diffrn_detector_area_resol_mean 8.33
_diffrn_measured_fraction_theta_full 1.000
_diffrn_measured_fraction_theta_max 1.000
_diffrn_measurement_device_type ApexDuo
_diffrn_measurement_method '\w rotations with narrow frames'
_diffrn_radiation_type MoK\a
_diffrn_radiation_wavelength 0.71073
_diffrn_reflns_av_R_equivalents 0.0299
_diffrn_reflns_av_unetI/netI 0.0422
_diffrn_reflns_Laue_measured_fraction_full 1.000
_diffrn_reflns_Laue_measured_fraction_max 1.000
_diffrn_reflns_limit_h_max 12
_diffrn_reflns_limit_h_min -12
_diffrn_reflns_limit_k_max 12
_diffrn_reflns_limit_k_min -12
_diffrn_reflns_limit_l_max 17
_diffrn_reflns_limit_l_min -17
_diffrn_reflns_number 10902
_diffrn_reflns_point_group_measured_fraction_full 1.000
_diffrn_reflns_point_group_measured_fraction_max 1.000
_diffrn_reflns_theta_full 25.242
_diffrn_reflns_theta_max 25.495
_diffrn_reflns_theta_min 2.373
_diffrn_source 'fine-focus sealed tube'
_exptl_absorpt_coefficient_mu 2.567
_exptl_absorpt_correction_T_max 0.7661
_exptl_absorpt_correction_T_min 0.6343
_exptl_absorpt_correction_type multi-scan
_exptl_absorpt_process_details SADABS
_exptl_crystal_colour colorless
_exptl_crystal_density_diffrn 1.593
_exptl_crystal_description prism
_exptl_crystal_F_000 784
_exptl_crystal_size_max 0.200
_exptl_crystal_size_mid 0.140
_exptl_crystal_size_min 0.080
_exptl_transmission_factor_max 0.7661
_exptl_transmission_factor_min 0.6343
_refine_diff_density_max 0.360
_refine_diff_density_min -0.181
_refine_diff_density_rms 0.051
_refine_ls_abs_structure_details
;
 Refined as an inversion twin.
;
_refine_ls_abs_structure_Flack 0.008(10)
_refine_ls_extinction_method none
_refine_ls_goodness_of_fit_ref 1.047
_refine_ls_hydrogen_treatment constr
_refine_ls_matrix_type full
_refine_ls_number_parameters 220
_refine_ls_number_reflns 2995
_refine_ls_number_restraints 0
_refine_ls_restrained_S_all 1.047
_refine_ls_R_factor_all 0.0285
_refine_ls_R_factor_gt 0.0237
_refine_ls_shift/su_max 0.001
_refine_ls_shift/su_mean 0.000
_refine_ls_structure_factor_coef Fsqd
_refine_ls_weighting_details 'w=1/[\s^2^(Fo^2^)+(0.0167P)^2^] where P=(Fo^2^+2Fc^2^)/3'
_refine_ls_weighting_scheme calc
_refine_ls_wR_factor_gt 0.0509
_refine_ls_wR_factor_ref 0.0522
_reflns_Friedel_coverage 0.734
_reflns_Friedel_fraction_full 1.000
_reflns_Friedel_fraction_max 1.000
_reflns_number_gt 2759
_reflns_number_total 2995
_reflns_threshold_expression 'I > 2\s(I)'
_cod_data_source_file c9nj02392e2.cif
_cod_data_source_block mo_con339_0m
_cod_depositor_comments
;
The following automatic conversions were performed:

'_atom_sites_solution_primary' value 'direct methods' was changed to
'direct'.

Automatic conversion script
Id: cif_fix_values 4973 2017-02-22 13:04:09Z antanas 

 Adding full bibliography for 7058621.cif.
;
_cod_database_code 7058621
_shelx_shelxl_version_number 2016/6
_shelx_space_group_comment
;
The symmetry employed for this shelxl refinement is uniquely defined
by the following loop, which should always be used as a source of
symmetry information in preference to the above space-group names.
They are only intended as comments.
;
_shelx_estimated_absorpt_t_min 0.628
_shelx_estimated_absorpt_t_max 0.821

loop_
_space_group_symop_operation_xyz
'x, y, z'
'x+1/2, -y+1/2, -z'
'-x, y+1/2, -z+1/2'
'-x+1/2, -y, z+1/2'

loop_
_atom_site_label
_atom_site_type_symbol
_atom_site_fract_x
_atom_site_fract_y
_atom_site_fract_z
_atom_site_U_iso_or_equiv
_atom_site_adp_type
_atom_site_occupancy
_atom_site_site_symmetry_order
_atom_site_calc_flag
_atom_site_refinement_flags_posn
_atom_site_refinement_flags_adp
Br1 Br 0.53237(3) -0.46689(3) 1.07664(2) 0.02529(11) Uani 1 1 d . .
O2 O 0.7437(2) -0.0455(2) 0.77660(16) 0.0255(6) Uani 1 1 d . .
O4 O 0.3439(2) 0.2228(2) 0.78188(16) 0.0221(6) Uani 1 1 d . .
H4 H 0.329255 0.293377 0.760724 0.033 Uiso 1 1 calc R U
O1 O 0.8367(2) 0.1393(2) 0.79512(16) 0.0202(5) Uani 1 1 d . .
O3 O 0.49866(19) 0.3052(2) 0.87970(15) 0.0168(5) Uani 1 1 d . .
C3 C 0.6031(4) -0.1063(3) 0.9760(3) 0.0286(9) Uani 1 1 d . .
H3 H 0.655649 -0.037938 0.991392 0.034 Uiso 1 1 calc R U
C2 C 0.6091(4) -0.2170(3) 1.0270(3) 0.0275(9) Uani 1 1 d . .
H2 H 0.664684 -0.222733 1.076055 0.033 Uiso 1 1 calc R U
C10 C 0.9465(3) 0.4631(4) 0.8269(2) 0.0237(8) Uani 1 1 d . .
H10 H 1.022064 0.510272 0.821216 0.028 Uiso 1 1 calc R U
C13 C 0.8327(3) 0.5221(4) 0.8546(2) 0.0234(8) Uani 1 1 d . .
H13 H 0.832828 0.608814 0.866812 0.028 Uiso 1 1 calc R U
C12 C 0.4516(3) -0.3118(3) 0.9300(2) 0.0229(7) Uani 1 1 d . .
H12 H 0.401930 -0.381744 0.913557 0.028 Uiso 1 1 calc R U
C9 C 0.9471(3) 0.3345(3) 0.8079(2) 0.0216(8) Uani 1 1 d . .
H9 H 1.022497 0.294462 0.788925 0.026 Uiso 1 1 calc R U
C11 C 0.4458(3) -0.2011(3) 0.8805(2) 0.0212(8) Uani 1 1 d . .
H11 H 0.390510 -0.196709 0.831115 0.025 Uiso 1 1 calc R U
C18 C 0.2810(3) 0.3141(3) 0.9253(3) 0.0219(7) Uani 1 1 d . .
H18A H 0.272221 0.395902 0.897232 0.033 Uiso 1 1 calc R U
H18B H 0.312220 0.324710 0.985800 0.033 Uiso 1 1 calc R U
H18C H 0.198387 0.272565 0.926639 0.033 Uiso 1 1 calc R U
C19 C 0.3956(3) 0.1034(3) 0.9099(2) 0.0199(8) Uani 1 1 d . .
H19A H 0.314345 0.057510 0.909217 0.024 Uiso 1 1 calc R U
H19B H 0.424294 0.109759 0.972008 0.024 Uiso 1 1 calc R U
C14 C 0.7201(3) 0.4540(3) 0.8640(2) 0.0193(7) Uani 1 1 d . .
H14 H 0.644590 0.494579 0.882194 0.023 Uiso 1 1 calc R U
C1 C 0.5314(4) -0.3179(3) 1.0037(2) 0.0184(7) Uani 1 1 d . .
C7 C 0.7300(3) 0.0624(3) 0.8040(2) 0.0187(8) Uani 1 1 d . .
C8 C 0.8336(4) 0.2665(3) 0.8175(2) 0.0187(8) Uani 1 1 d . .
C4 C 0.5208(3) -0.0955(3) 0.9027(2) 0.0167(7) Uani 1 1 d . .
C17 C 0.3752(3) 0.2345(3) 0.8724(2) 0.0181(8) Uani 1 1 d . .
C6 C 0.6137(3) 0.1147(3) 0.8419(2) 0.0165(7) Uani 1 1 d . .
C5 C 0.4969(3) 0.0292(3) 0.8547(2) 0.0174(7) Uani 1 1 d . .
H5 H 0.460116 0.010722 0.795214 0.021 Uiso 1 1 calc R U
C15 C 0.7193(3) 0.3231(3) 0.8461(2) 0.0159(7) Uani 1 1 d . .
C16 C 0.6063(3) 0.2428(3) 0.8562(2) 0.0162(7) Uani 1 1 d . .

loop_
_atom_site_aniso_label
_atom_site_aniso_U_11
_atom_site_aniso_U_22
_atom_site_aniso_U_33
_atom_site_aniso_U_23
_atom_site_aniso_U_13
_atom_site_aniso_U_12
Br1 0.03033(18) 0.02068(17) 0.02485(17) 0.00528(17) 0.00222(18) 0.00027(17)
O2 0.0232(13) 0.0205(14) 0.0328(14) -0.0097(12) 0.0018(11) 0.0012(12)
O4 0.0249(13) 0.0190(13) 0.0223(14) 0.0019(10) -0.0046(12) 0.0016(11)
O1 0.0164(12) 0.0203(13) 0.0238(14) -0.0040(10) 0.0018(11) 0.0005(10)
O3 0.0111(13) 0.0180(12) 0.0213(12) -0.0010(9) 0.0014(9) 0.0005(9)
C3 0.029(2) 0.0148(19) 0.042(2) 0.0022(17) -0.014(2) -0.0067(17)
C2 0.027(2) 0.023(2) 0.033(2) 0.0039(17) -0.0117(18) -0.0024(17)
C10 0.0217(19) 0.0256(18) 0.0237(17) 0.0068(17) 0.0015(15) -0.0080(19)
C13 0.0304(18) 0.0173(17) 0.0223(18) 0.0031(16) -0.0004(15) -0.0032(18)
C12 0.0250(18) 0.0212(17) 0.0226(17) -0.0004(16) -0.0010(19) -0.0078(15)
C9 0.0159(19) 0.0301(19) 0.0190(17) 0.0016(15) 0.0037(16) 0.0018(16)
C11 0.0188(19) 0.026(2) 0.0188(17) -0.0018(15) -0.0034(16) -0.0005(16)
C18 0.0191(16) 0.0229(18) 0.0237(18) 0.0024(18) 0.0022(18) 0.0028(14)
C19 0.0158(15) 0.0200(17) 0.024(2) 0.0015(16) 0.0012(16) 0.0018(14)
C14 0.0235(17) 0.0181(18) 0.0163(17) 0.0002(16) 0.0001(14) 0.0003(16)
C1 0.0195(16) 0.0157(16) 0.0201(17) 0.0027(13) 0.0051(18) 0.0053(17)
C7 0.0188(17) 0.022(2) 0.0156(17) 0.0002(14) -0.0001(15) 0.0004(14)
C8 0.0236(19) 0.0188(18) 0.0138(18) 0.0003(15) 0.0007(15) 0.0009(16)
C4 0.0152(15) 0.0156(15) 0.0194(17) -0.0025(13) 0.0043(15) -0.0005(15)
C17 0.0161(18) 0.0206(19) 0.0177(18) -0.0010(15) 0.0022(15) -0.0034(15)
C6 0.0162(17) 0.0180(17) 0.0152(17) 0.0004(14) -0.0018(14) -0.0009(15)
C5 0.0139(18) 0.0192(15) 0.0189(15) -0.0005(16) -0.0021(13) -0.0025(15)
C15 0.0159(17) 0.0194(18) 0.0123(17) 0.0025(14) -0.0024(14) -0.0005(14)
C16 0.0171(18) 0.0204(18) 0.0110(17) 0.0022(14) -0.0026(15) 0.0030(15)

loop_
_atom_type_symbol
_atom_type_description
_atom_type_scat_dispersion_real
_atom_type_scat_dispersion_imag
_atom_type_scat_source
C C 0.0033 0.0016 'International Tables Vol C Tables 4.2.6.8 and 6.1.1.4'
H H 0.0000 0.0000 'International Tables Vol C Tables 4.2.6.8 and 6.1.1.4'
O O 0.0106 0.0060 'International Tables Vol C Tables 4.2.6.8 and 6.1.1.4'
Br Br -0.2901 2.4595 'International Tables Vol C Tables 4.2.6.8 and 6.1.1.4'

loop_
_geom_angle_atom_site_label_1
_geom_angle_atom_site_label_2
_geom_angle_atom_site_label_3
_geom_angle
C17 O4 H4 109.5
C7 O1 C8 121.9(3)
C16 O3 C17 116.8(3)
C4 C3 C2 121.5(3)
C4 C3 H3 119.3
C2 C3 H3 119.3
C1 C2 C3 119.0(3)
C1 C2 H2 120.5
C3 C2 H2 120.5
C9 C10 C13 120.0(3)
C9 C10 H10 120.0
C13 C10 H10 120.0
C14 C13 C10 120.9(3)
C14 C13 H13 119.5
C10 C13 H13 119.5
C1 C12 C11 119.4(3)
C1 C12 H12 120.3
C11 C12 H12 120.3
C8 C9 C10 118.8(3)
C8 C9 H9 120.6
C10 C9 H9 120.6
C12 C11 C4 121.5(3)
C12 C11 H11 119.2
C4 C11 H11 119.2
C17 C18 H18A 109.5
C17 C18 H18B 109.5
H18A C18 H18B 109.5
C17 C18 H18C 109.5
H18A C18 H18C 109.5
H18B C18 H18C 109.5
C17 C19 C5 111.3(3)
C17 C19 H19A 109.4
C5 C19 H19A 109.4
C17 C19 H19B 109.4
C5 C19 H19B 109.4
H19A C19 H19B 108.0
C13 C14 C15 119.8(3)
C13 C14 H14 120.1
C15 C14 H14 120.1
C12 C1 C2 121.0(3)
C12 C1 Br1 119.6(3)
C2 C1 Br1 119.3(3)
O2 C7 O1 115.1(3)
O2 C7 C6 125.9(3)
O1 C7 C6 119.0(3)
O1 C8 C9 117.2(3)
O1 C8 C15 120.6(3)
C9 C8 C15 122.2(3)
C3 C4 C11 117.6(3)
C3 C4 C5 122.7(3)
C11 C4 C5 119.2(3)
O4 C17 O3 108.5(3)
O4 C17 C19 108.1(3)
O3 C17 C19 108.2(3)
O4 C17 C18 113.7(3)
O3 C17 C18 103.9(3)
C19 C17 C18 114.1(3)
C16 C6 C7 119.0(3)
C16 C6 C5 121.3(3)
C7 C6 C5 119.2(3)
C4 C5 C6 116.3(3)
C4 C5 C19 107.4(3)
C6 C5 C19 107.9(3)
C4 C5 H5 108.3
C6 C5 H5 108.3
C19 C5 H5 108.3
C8 C15 C14 118.3(3)
C8 C15 C16 117.9(3)
C14 C15 C16 123.9(3)
O3 C16 C6 124.8(3)
O3 C16 C15 114.3(3)
C6 C16 C15 120.9(3)

loop_
_geom_bond_atom_site_label_1
_geom_bond_atom_site_label_2
_geom_bond_distance
Br1 C1 1.904(3)
O2 C7 1.214(4)
O4 C17 1.386(4)
O4 H4 0.8200
O1 C7 1.375(4)
O1 C8 1.380(4)
O3 C16 1.340(4)
O3 C17 1.482(4)
C3 C4 1.385(5)
C3 C2 1.390(5)
C3 H3 0.9300
C2 C1 1.376(5)
C2 H2 0.9300
C10 C9 1.382(5)
C10 C13 1.393(5)
C10 H10 0.9300
C13 C14 1.375(5)
C13 H13 0.9300
C12 C1 1.371(5)
C12 C11 1.378(5)
C12 H12 0.9300
C9 C8 1.382(5)
C9 H9 0.9300
C11 C4 1.395(5)
C11 H11 0.9300
C18 C17 1.507(5)
C18 H18A 0.9600
C18 H18B 0.9600
C18 H18C 0.9600
C19 C17 1.502(5)
C19 C5 1.542(4)
C19 H19A 0.9700
C19 H19B 0.9700
C14 C15 1.403(5)
C14 H14 0.9300
C7 C6 1.437(5)
C8 C15 1.390(5)
C4 C5 1.514(4)
C6 C16 1.366(5)
C6 C5 1.518(4)
C5 H5 0.9800
C15 C16 1.450(5)
